data_8100530
loop_
_publ_author_name
'Stroot, J\"org'
'Haase, Detlev'
'Saak, Wolfgang'
'Beckhaus, R\"udiger'

_publ_section_title
;
Crystal structure of (eta^5^-pentamethylcyclopentadienyl)(eta^5^-1-
(2,2-dimethylpropyl)cyclopentadienyl)(hydroxy)-titaniumchloride, 
C~20~H~31~ClOTi
;
_journal_issue 1
_journal_name_full 'Zeitschrift f\"ur Kristallographie - New Crystal Structures'
_journal_page_first 47
_journal_page_last 48
_journal_volume 217
_journal_year 2002
_chemical_formula_structural 'C20 H31 Cl O Ti'
_chemical_formula_sum 'C20 H31 Cl O Ti'
_chemical_formula_weight 370.80
_space_group_IT_number 14
_symmetry_cell_setting monoclinic
_symmetry_space_group_name_Hall '-P 2ybc'
_symmetry_space_group_name_H-M 'P 1 21/c 1'
_cell_angle_alpha 90.00
_cell_angle_beta 110.027(7)
_cell_angle_gamma 90.00
_cell_formula_units_Z 4
_cell_length_a 12.8041(9)
_cell_length_b 9.2935(4)
_cell_length_c 17.3475(10)
_cell_measurement_temperature 193(2)
_cell_volume 1939.4(2)
_diffrn_ambient_temperature 193(2)
_exptl_crystal_density_diffrn 1.270
_cod_original_sg_symbol_H-M 'P 21/c'
_cod_database_code 8100530

loop_
_symmetry_equiv_pos_as_xyz
'x, y, z'
'-x, y+1/2, -z+1/2'
'-x, -y, -z'
'x, -y-1/2, z-1/2'

loop_
_atom_site_label
_atom_site_type_symbol
_atom_site_fract_x
_atom_site_fract_y
_atom_site_fract_z
_atom_site_U_iso_or_equiv
_atom_site_adp_type
_atom_site_occupancy
_atom_site_symmetry_multiplicity
_atom_site_calc_flag
_atom_site_refinement_flags
_atom_site_disorder_assembly
_atom_site_disorder_group
Ti1 Ti 0.32809(3) 0.12030(4) 0.03714(2) 0.02304(11) Uani 1 4 d . . .
Cl1 Cl 0.39150(5) 0.22516(6) -0.06499(3) 0.03369(15) Uani 1 4 d . . .
O1 O 0.46977(17) 0.0582(2) 0.10528(13) 0.0354(5) Uani 1 4 d . . .
H1O H 0.484(2) 0.007(3) 0.1016(18) 0.012(9) Uiso 1 4 d . . .
C1 C 0.23779(18) -0.0338(2) -0.08675(13) 0.0289(5) Uani 1 4 d . . .
C2 C 0.1599(2) 0.0133(3) -0.05123(15) 0.0354(5) Uani 1 4 d . . .
H2 H 0.095(2) 0.070(3) -0.0767(15) 0.034(6) Uiso 1 4 d . . .
C3 C 0.1895(2) -0.0491(3) 0.02820(17) 0.0430(7) Uani 1 4 d . . .
H3 H 0.153(2) -0.043(3) 0.0600(18) 0.046(8) Uiso 1 4 d . . .
C4 C 0.2847(2) -0.1278(3) 0.04205(16) 0.0408(6) Uani 1 4 d . . .
H4 H 0.321(2) -0.179(3) 0.0858(19) 0.049(8) Uiso 1 4 d . . .
C5 C 0.3171(2) -0.1172(2) -0.02745(14) 0.0334(5) Uani 1 4 d . . .
H5 H 0.376(2) -0.160(3) -0.0316(17) 0.042(8) Uiso 1 4 d . . .
C6 C 0.2338(2) -0.0104(3) -0.17298(15) 0.0372(6) Uani 1 4 d . . .
H6A H 0.309(2) -0.012(3) -0.1734(15) 0.039(7) Uiso 1 4 d . . .
H6B H 0.205(2) 0.079(3) -0.1888(17) 0.045(8) Uiso 1 4 d . . .
C7 C 0.16207(18) -0.1209(3) -0.23544(13) 0.0313(5) Uani 1 4 d . . .
C8 C 0.1838(4) -0.0998(5) -0.3160(2) 0.0653(10) Uani 1 4 d . . .
H8A H 0.260(5) -0.106(6) -0.309(3) 0.15(2) Uiso 1 4 d . . .
H8B H 0.144(2) -0.019(3) -0.3291(17) 0.041(9) Uiso 1 4 d . . .
H8C H 0.136(3) -0.163(4) -0.356(2) 0.068(10) Uiso 1 4 d . . .
C9 C 0.1969(4) -0.2730(4) -0.2060(3) 0.0693(11) Uani 1 4 d . . .
H9A H 0.272(4) -0.276(5) -0.200(3) 0.101(16) Uiso 1 4 d . . .
H9B H 0.159(3) -0.338(4) -0.249(2) 0.073(10) Uiso 1 4 d . . .
H9C H 0.193(4) -0.302(5) -0.155(3) 0.111(16) Uiso 1 4 d . . .
C10 C 0.0409(3) -0.1049(6) -0.2468(3) 0.0708(11) Uani 1 4 d . . .
H10A H 0.026(4) -0.006(5) -0.268(3) 0.117(18) Uiso 1 4 d . . .
H10B H 0.024(3) -0.109(4) -0.197(3) 0.087(12) Uiso 1 4 d . . .
H10C H 0.002(3) -0.173(4) -0.284(2) 0.065(10) Uiso 1 4 d . . .
C11 C 0.36644(19) 0.3621(2) 0.09422(13) 0.0307(5) Uani 1 4 d . . .
C12 C 0.37402(17) 0.2718(2) 0.16026(13) 0.0277(5) Uani 1 4 d . . .
C13 C 0.26872(18) 0.2083(2) 0.14625(14) 0.0297(5) Uani 1 4 d . . .
C14 C 0.19393(18) 0.2674(3) 0.07252(15) 0.0356(5) Uani 1 4 d . . .
C15 C 0.2542(2) 0.3604(2) 0.03941(14) 0.0346(5) Uani 1 4 d . . .
C16 C 0.4583(4) 0.4556(4) 0.0877(2) 0.0607(10) Uani 1 4 d . . .
H16A H 0.435(3) 0.493(4) 0.033(3) 0.091(13) Uiso 1 4 d . . .
H16B H 0.520(3) 0.403(4) 0.084(2) 0.083(12) Uiso 1 4 d . . .
H16C H 0.464(3) 0.534(5) 0.114(3) 0.107(15) Uiso 1 4 d . . .
C17 C 0.4753(2) 0.2511(4) 0.23443(17) 0.0478(7) Uani 1 4 d . . .
H17A H 0.455(4) 0.219(5) 0.277(3) 0.111(16) Uiso 1 4 d . . .
H17B H 0.508(4) 0.336(6) 0.254(3) 0.124(17) Uiso 1 4 d . . .
H17C H 0.513(4) 0.164(5) 0.233(3) 0.104(14) Uiso 1 4 d . . .
C18 C 0.2428(3) 0.1152(4) 0.2077(2) 0.0499(7) Uani 1 4 d . . .
H18A H 0.173(3) 0.083(4) 0.182(2) 0.069(10) Uiso 1 4 d . . .
H18B H 0.251(3) 0.164(4) 0.253(2) 0.073(11) Uiso 1 4 d . . .
H18C H 0.288(3) 0.031(5) 0.224(2) 0.095(13) Uiso 1 4 d . . .
C19 C 0.0692(2) 0.2531(5) 0.0438(3) 0.0634(10) Uani 1 4 d . . .
H19A H 0.044(4) 0.147(5) 0.052(3) 0.118(16) Uiso 1 4 d . . .
H19B H 0.046(3) 0.279(4) -0.008(3) 0.077(13) Uiso 1 4 d . . .
H19C H 0.039(3) 0.327(4) 0.068(2) 0.083(11) Uiso 1 4 d . . .
C20 C 0.2069(4) 0.4538(4) -0.0344(2) 0.0661(10) Uani 1 4 d . . .
H20A H 0.262(3) 0.474(4) -0.056(2) 0.077(12) Uiso 1 4 d . . .
H20B H 0.188(3) 0.549(5) -0.020(2) 0.093(12) Uiso 1 4 d . . .
H20C H 0.166(3) 0.405(5) -0.076(3) 0.096(14) Uiso 1 4 d . . .

loop_
_atom_site_aniso_label
_atom_site_aniso_U_11
_atom_site_aniso_U_22
_atom_site_aniso_U_33
_atom_site_aniso_U_23
_atom_site_aniso_U_13
_atom_site_aniso_U_12
Ti1 0.02489(19) 0.02381(19) 0.02003(19) -0.00017(17) 0.00721(14) -0.00690(16)
Cl1 0.0435(3) 0.0315(3) 0.0292(3) -0.0030(2) 0.0166(2) -0.0126(2)
O1 0.0337(10) 0.0301(11) 0.0431(12) -0.0085(9) 0.0140(8) -0.0018(9)
C1 0.0309(12) 0.0258(11) 0.0269(12) -0.0038(9) 0.0060(9) -0.0128(9)
C2 0.0279(12) 0.0369(12) 0.0378(14) -0.0086(11) 0.0067(10) -0.0109(10)
C3 0.0514(17) 0.0471(15) 0.0385(15) -0.0130(13) 0.0255(13) -0.0318(13)
C4 0.0561(16) 0.0296(12) 0.0308(13) 0.0044(12) 0.0073(12) -0.0164(12)
C5 0.0381(13) 0.0252(11) 0.0330(13) -0.0048(10) 0.0074(10) -0.0074(10)
C6 0.0426(15) 0.0383(14) 0.0271(13) -0.0025(11) 0.0075(11) -0.0143(11)
C7 0.0314(11) 0.0358(12) 0.0243(11) -0.0059(10) 0.0063(9) -0.0065(10)
C8 0.074(2) 0.087(3) 0.0329(16) -0.0155(18) 0.0151(16) -0.031(2)
C9 0.094(3) 0.0405(17) 0.055(2) -0.0176(17) 0.002(2) 0.0010(18)
C10 0.0350(15) 0.110(3) 0.056(2) -0.041(2) 0.0011(14) -0.0033(18)
C11 0.0434(13) 0.0281(11) 0.0243(11) -0.0090(9) 0.0165(10) -0.0114(10)
C12 0.0287(11) 0.0342(11) 0.0199(11) -0.0052(9) 0.0081(9) -0.0033(9)
C13 0.0335(12) 0.0315(12) 0.0290(12) -0.0028(10) 0.0170(10) -0.0048(9)
C14 0.0267(11) 0.0398(13) 0.0368(14) -0.0111(11) 0.0062(10) -0.0010(10)
C15 0.0499(14) 0.0286(12) 0.0234(12) 0.0003(10) 0.0099(10) 0.0063(10)
C16 0.091(3) 0.0536(19) 0.057(2) -0.0273(17) 0.050(2) -0.0446(19)
C17 0.0384(15) 0.072(2) 0.0264(14) -0.0083(15) 0.0025(11) 0.0034(15)
C18 0.065(2) 0.0522(17) 0.0457(17) -0.0003(16) 0.0355(15) -0.0136(17)
C19 0.0290(15) 0.079(3) 0.072(3) -0.024(2) 0.0030(15) 0.0056(15)
C20 0.106(3) 0.0501(19) 0.0363(18) 0.0118(16) 0.017(2) 0.028(2)

loop_
_geom_bond_atom_site_label_1
_geom_bond_atom_site_label_2
_geom_bond_distance
_geom_bond_site_symmetry_2
_geom_bond_publ_flag
Ti1 O1 1.885(2) . ?
Ti1 C3 2.337(2) . ?
Ti1 C4 2.380(2) . ?
Ti1 C2 2.390(2) . ?
Ti1 Cl1 2.3944(7) . ?
Ti1 C13 2.411(2) . ?
Ti1 C15 2.430(2) . ?
Ti1 C14 2.433(2) . ?
Ti1 C11 2.437(2) . ?
Ti1 C12 2.455(2) . ?
Ti1 C5 2.458(2) . ?
Ti1 C1 2.511(2) . ?
Ti1 H1O 2.20(3) . ?
O1 H1O 0.52(2) . ?
C1 C5 1.405(3) . ?
C1 C2 1.410(3) . ?
C1 C6 1.495(3) . ?
C2 C3 1.422(4) . ?
C2 H2 0.96(3) . ?
C3 C4 1.370(4) . ?
C3 H3 0.84(3) . ?
C4 C5 1.407(4) . ?
C4 H4 0.88(3) . ?
C5 H5 0.88(3) . ?
C6 C7 1.546(3) . ?
C6 H6A 0.97(3) . ?
C6 H6B 0.91(3) . ?
C7 C10 1.503(4) . ?
C7 C9 1.518(4) . ?
C7 C8 1.528(4) . ?
C8 H8A 0.95(6) . ?
C8 H8B 0.89(3) . ?
C8 H8C 0.96(4) . ?
C9 H9A 0.93(4) . ?
C9 H9B 0.95(4) . ?
C9 H9C 0.94(5) . ?
C10 H10A 0.98(5) . ?
C10 H10B 0.96(4) . ?
C10 H10C 0.91(4) . ?
C11 C12 1.396(3) . ?
C11 C15 1.426(3) . ?
C11 C16 1.497(3) . ?
C12 C13 1.414(3) . ?
C12 C17 1.494(3) . ?
C13 C14 1.420(3) . ?
C13 C18 1.495(4) . ?
C14 C15 1.406(3) . ?
C14 C19 1.507(4) . ?
C15 C20 1.493(4) . ?
C16 H16A 0.96(4) . ?
C16 H16B 0.95(4) . ?
C16 H16C 0.85(5) . ?
C17 H17A 0.90(5) . ?
C17 H17B 0.90(5) . ?
C17 H17C 0.95(5) . ?
C18 H18A 0.91(4) . ?
C18 H18B 0.89(4) . ?
C18 H18C 0.95(4) . ?
C19 H19A 1.06(5) . ?
C19 H19B 0.88(4) . ?
C19 H19C 0.95(4) . ?
C20 H20A 0.93(4) . ?
C20 H20B 0.96(4) . ?
C20 H20C 0.87(4) . ?
